data_4027148
loop_
_publ_author_name
'Hanh Nho Nguyen'
'Victor J. Cee'
'Holly L. Deak'
'Bingfan Du'
'Kathleen Panter Faber'
'Hakan Gunaydin'
'Brian L. Hodous'
'Steven L. Hollis'
'Paul H. Krolikowski'
'Philip R. Olivieri'
'Vinod F. Patel'
'Karina Romero'
'Laurie B. Schenkel'
'Stephanie D. Geuns-Meyer'

_publ_section_title
;
 Synthesis of 4-Substituted Chlorophthalazines, Dihydrobenzoazepinediones,
 2-Pyrazolylbenzoic Acid, and 2-Pyrazolylbenzohydrazide via 3-Substituted
 3-Hydroxyisoindolin-1-ones
;
_journal_name_full 'Journal of Organic Chemistry'
_journal_page_first 3887
_journal_page_last 3906
_journal_paper_doi 10.1021/jo3000628
_journal_volume 77
_journal_year 2012
_chemical_formula_moiety 'C19 H26 N4 O'
_chemical_formula_sum 'C19 H26 N4 O'
_chemical_formula_weight 326.44
_space_group_IT_number 14
_symmetry_cell_setting monoclinic
_symmetry_Int_Tables_number 14
_symmetry_space_group_name_Hall '-P 2ybc'
_symmetry_space_group_name_H-M 'P 1 21/c 1'
_atom_sites_solution_hydrogens geom
_atom_sites_solution_primary direct
_atom_sites_solution_secondary difmap
_audit_creation_method SHELXL-97
_cell_angle_alpha 90.00
_cell_angle_beta 94.061(2)
_cell_angle_gamma 90.00
_cell_formula_units_Z 4
_cell_length_a 8.4740(4)
_cell_length_b 20.0572(10)
_cell_length_c 10.7864(5)
_cell_measurement_reflns_used 9788
_cell_measurement_temperature 173(2)
_cell_measurement_theta_max 25.31
_cell_measurement_theta_min 2.15
_cell_volume 1828.70(15)
_computing_cell_refinement 'APEX2 (BRUKER, V2010.11-3, 2010)'
_computing_data_collection 'COSMO (BRUKER, V1.61, 2009)'
_computing_data_reduction 'SAINT (BRUKER, V7.68A, 2010)'
_computing_molecular_graphics 'SHELXTL (Sheldrick, Acta Cryst. A64 2008, 112-122)'
_computing_publication_material 'SHELXTL (Sheldrick, Acta Cryst. A64 2008, 112-122)'
_computing_structure_refinement 'SHELXL (Sheldrick, Acta Cryst. A64 2008, 112-122)'
_computing_structure_solution 'SHELXS (Sheldrick, Acta Cryst. A64 2008, 112-122)'
_diffrn_ambient_temperature 173(2)
_diffrn_detector_area_resol_mean 836.6
_diffrn_measured_fraction_theta_full 0.998
_diffrn_measured_fraction_theta_max 0.998
_diffrn_measurement_device_type 'Bruker APEX-II CCD'
_diffrn_measurement_method '\w,and/f 0.5 deg'
_diffrn_radiation_monochromator graphite
_diffrn_radiation_probe x-ray
_diffrn_radiation_type MoK\a
_diffrn_radiation_wavelength 0.71073
_diffrn_reflns_av_R_equivalents 0.0237
_diffrn_reflns_av_sigmaI/netI 0.0174
_diffrn_reflns_limit_h_max 10
_diffrn_reflns_limit_h_min -10
_diffrn_reflns_limit_k_max 24
_diffrn_reflns_limit_k_min -23
_diffrn_reflns_limit_l_max 12
_diffrn_reflns_limit_l_min -12
_diffrn_reflns_number 16261
_diffrn_reflns_theta_full 25.31
_diffrn_reflns_theta_max 25.31
_diffrn_reflns_theta_min 2.03
_diffrn_source 'fine-focus sealed tube'
_exptl_absorpt_coefficient_mu 0.076
_exptl_absorpt_correction_T_max 0.9864
_exptl_absorpt_correction_T_min 0.9686
_exptl_absorpt_correction_type multi-scan
_exptl_absorpt_process_details SADABS
_exptl_crystal_colour colourless
_exptl_crystal_density_diffrn 1.186
_exptl_crystal_description block
_exptl_crystal_F_000 704
_exptl_crystal_size_max 0.43
_exptl_crystal_size_mid 0.42
_exptl_crystal_size_min 0.18
_refine_diff_density_max 0.892
_refine_diff_density_min -0.419
_refine_diff_density_rms 0.040
_refine_ls_extinction_method none
_refine_ls_goodness_of_fit_ref 1.042
_refine_ls_hydrogen_treatment constr
_refine_ls_matrix_type full
_refine_ls_number_parameters 245
_refine_ls_number_reflns 3325
_refine_ls_number_restraints 0
_refine_ls_restrained_S_all 1.042
_refine_ls_R_factor_all 0.0546
_refine_ls_R_factor_gt 0.0472
_refine_ls_shift/su_max 0.000
_refine_ls_shift/su_mean 0.000
_refine_ls_structure_factor_coef Fsqd
_refine_ls_weighting_details 'calc w=1/[\s^2^(Fo^2^)+(0.0435P)^2^+1.1645P] where P=(Fo^2^+2Fc^2^)/3'
_refine_ls_weighting_scheme calc
_refine_ls_wR_factor_gt 0.1107
_refine_ls_wR_factor_ref 0.1165
_reflns_number_gt 2869
_reflns_number_total 3325
_reflns_threshold_expression >2sigma(I)
_cod_data_source_file jo3000628_si_006.cif
_cod_data_source_block amg1211_0m
_cod_original_sg_symbol_H-M 'P 21/c'
_cod_database_code 4027148

loop_
_symmetry_equiv_pos_as_xyz
'x, y, z'
'-x, y+1/2, -z+1/2'
'-x, -y, -z'
'x, -y-1/2, z-1/2'

loop_
_atom_site_label
_atom_site_type_symbol
_atom_site_fract_x
_atom_site_fract_y
_atom_site_fract_z
_atom_site_U_iso_or_equiv
_atom_site_adp_type
_atom_site_occupancy
_atom_site_symmetry_multiplicity
_atom_site_calc_flag
_atom_site_refinement_flags
_atom_site_disorder_assembly
_atom_site_disorder_group
O1 O 0.49824(19) 0.40590(7) 0.38926(13) 0.0560(4) Uani 1 1 d . . .
N1 N 0.39119(15) 0.36095(7) -0.12446(12) 0.0280(3) Uani 1 1 d . . .
N2 N 0.33642(16) 0.41910(6) -0.07966(12) 0.0285(3) Uani 1 1 d . . .
N3 N 0.66023(18) 0.45536(8) 0.25666(14) 0.0397(4) Uani 1 1 d . . .
H3 H 0.6700 0.4845 0.1966 0.048 Uiso 1 1 d R A .
N4 N 0.7922(2) 0.41833(9) 0.30844(18) 0.0370(5) Uani 0.858(3) 1 d P A 1
N4B N 0.8480(12) 0.4511(5) 0.2498(10) 0.0370(5) Uani 0.142(3) 1 d P A 2
C1 C 0.6988(2) 0.25101(10) -0.08499(19) 0.0456(5) Uani 1 1 d . . .
H1A H 0.7289 0.2177 -0.1468 0.055 Uiso 1 1 calc R . .
H1B H 0.7605 0.2930 -0.0839 0.055 Uiso 1 1 calc R . .
C2 C 0.6465(2) 0.22600(9) 0.03526(17) 0.0392(4) Uani 1 1 d . . .
H2A H 0.6761 0.2524 0.1109 0.047 Uiso 1 1 calc R . .
H2B H 0.6445 0.1771 0.0481 0.047 Uiso 1 1 calc R . .
C3 C 0.5274(2) 0.25523(8) -0.05797(16) 0.0324(4) Uani 1 1 d . . .
H3A H 0.4552 0.2226 -0.1034 0.039 Uiso 1 1 calc R . .
C4 C 0.45721(18) 0.32112(8) -0.03284(15) 0.0283(4) Uani 1 1 d . . .
C5 C 0.44501(19) 0.35538(8) 0.07669(15) 0.0296(4) Uani 1 1 d . . .
H5 H 0.4800 0.3410 0.1579 0.036 Uiso 1 1 calc R . .
C6 C 0.37032(18) 0.41595(8) 0.04371(14) 0.0264(3) Uani 1 1 d . . .
C7 C 0.32095(18) 0.47163(8) 0.12237(14) 0.0261(3) Uani 1 1 d . A .
C8 C 0.38864(19) 0.48441(8) 0.24260(14) 0.0274(4) Uani 1 1 d . . .
C9 C 0.3308(2) 0.53631(8) 0.31248(16) 0.0334(4) Uani 1 1 d . A .
H9 H 0.3754 0.5440 0.3945 0.040 Uiso 1 1 calc R . .
C10 C 0.2096(2) 0.57678(9) 0.26416(17) 0.0372(4) Uani 1 1 d . . .
H10 H 0.1723 0.6124 0.3122 0.045 Uiso 1 1 calc R A .
C11 C 0.1429(2) 0.56502(9) 0.14523(17) 0.0367(4) Uani 1 1 d . A .
H11 H 0.0600 0.5928 0.1111 0.044 Uiso 1 1 calc R . .
C12 C 0.19717(19) 0.51275(8) 0.07623(16) 0.0314(4) Uani 1 1 d . . .
H12 H 0.1491 0.5046 -0.0046 0.038 Uiso 1 1 calc R A .
C13 C 0.36388(19) 0.34644(8) -0.25673(14) 0.0301(4) Uani 1 1 d . . .
H13A H 0.4213 0.3051 -0.2760 0.036 Uiso 1 1 calc R . .
H13B H 0.4077 0.3832 -0.3049 0.036 Uiso 1 1 calc R . .
C14 C 0.18893(19) 0.33777(8) -0.29760(15) 0.0301(4) Uani 1 1 d . . .
H14 H 0.1335 0.3806 -0.2815 0.036 Uiso 1 1 calc R . .
C15 C 0.1133(2) 0.28311(10) -0.2250(2) 0.0481(5) Uani 1 1 d . . .
H15A H 0.0013 0.2790 -0.2537 0.072 Uiso 1 1 calc R . .
H15B H 0.1223 0.2942 -0.1363 0.072 Uiso 1 1 calc R . .
H15C H 0.1673 0.2408 -0.2382 0.072 Uiso 1 1 calc R . .
C16 C 0.1718(2) 0.32428(11) -0.43691(17) 0.0484(5) Uani 1 1 d . . .
H16A H 0.2212 0.2814 -0.4544 0.073 Uiso 1 1 calc R . .
H16B H 0.2240 0.3599 -0.4809 0.073 Uiso 1 1 calc R . .
H16C H 0.0593 0.3228 -0.4651 0.073 Uiso 1 1 calc R . .
C17 C 0.5213(2) 0.44412(8) 0.30277(15) 0.0334(4) Uani 1 1 d . A .
C18 C 0.8779(4) 0.3901(2) 0.2100(4) 0.0441(9) Uani 0.858(3) 1 d P A 1
H18A H 0.8044 0.3657 0.1522 0.066 Uiso 0.858(3) 1 calc PR A 1
H18B H 0.9590 0.3594 0.2456 0.066 Uiso 0.858(3) 1 calc PR A 1
H18C H 0.9285 0.4259 0.1654 0.066 Uiso 0.858(3) 1 calc PR A 1
C19 C 0.8916(6) 0.4624(3) 0.3902(6) 0.0488(13) Uani 0.858(3) 1 d P A 1
H19A H 0.9322 0.4989 0.3411 0.073 Uiso 0.858(3) 1 calc PR A 1
H19B H 0.9804 0.4369 0.4291 0.073 Uiso 0.858(3) 1 calc PR A 1
H19C H 0.8284 0.4808 0.4548 0.073 Uiso 0.858(3) 1 calc PR A 1
C18B C 0.891(6) 0.388(2) 0.187(5) 0.15(2) Uani 0.142(3) 1 d P A 2
H18D H 0.8588 0.3912 0.0981 0.224 Uiso 0.142(3) 1 calc PR A 2
H18E H 0.8361 0.3506 0.2234 0.224 Uiso 0.142(3) 1 calc PR A 2
H18F H 1.0053 0.3813 0.1985 0.224 Uiso 0.142(3) 1 calc PR A 2
C19B C 0.909(6) 0.453(3) 0.371(5) 0.085(15) Uani 0.142(3) 1 d P A 2
H19D H 0.9134 0.4989 0.4004 0.128 Uiso 0.142(3) 1 calc PR A 2
H19E H 1.0160 0.4337 0.3765 0.128 Uiso 0.142(3) 1 calc PR A 2
H19F H 0.8415 0.4264 0.4227 0.128 Uiso 0.142(3) 1 calc PR A 2

loop_
_atom_site_aniso_label
_atom_site_aniso_U_11
_atom_site_aniso_U_22
_atom_site_aniso_U_33
_atom_site_aniso_U_23
_atom_site_aniso_U_13
_atom_site_aniso_U_12
O1 0.0759(11) 0.0441(8) 0.0471(8) 0.0174(7) -0.0036(7) -0.0026(7)
N1 0.0291(7) 0.0273(7) 0.0274(7) -0.0051(6) 0.0015(5) 0.0017(5)
N2 0.0292(7) 0.0269(7) 0.0293(7) -0.0049(6) 0.0016(5) 0.0022(5)
N3 0.0371(8) 0.0394(9) 0.0404(9) -0.0003(7) -0.0121(7) 0.0087(7)
N4 0.0279(9) 0.0350(10) 0.0470(11) 0.0128(8) -0.0059(8) 0.0015(7)
N4B 0.0279(9) 0.0350(10) 0.0470(11) 0.0128(8) -0.0059(8) 0.0015(7)
C1 0.0449(11) 0.0358(10) 0.0579(12) 0.0015(9) 0.0162(9) 0.0081(8)
C2 0.0471(11) 0.0283(9) 0.0413(10) -0.0014(8) -0.0031(8) 0.0070(8)
C3 0.0358(9) 0.0258(8) 0.0353(9) -0.0050(7) 0.0013(7) 0.0012(7)
C4 0.0278(8) 0.0248(8) 0.0322(9) -0.0014(7) 0.0008(6) -0.0014(6)
C5 0.0349(9) 0.0250(8) 0.0283(8) -0.0016(6) -0.0015(7) -0.0008(7)
C6 0.0254(8) 0.0258(8) 0.0279(8) -0.0025(6) 0.0010(6) -0.0026(6)
C7 0.0266(8) 0.0234(8) 0.0287(8) -0.0009(6) 0.0045(6) -0.0047(6)
C8 0.0305(8) 0.0243(8) 0.0277(8) 0.0003(6) 0.0040(6) -0.0067(6)
C9 0.0364(9) 0.0338(9) 0.0303(9) -0.0073(7) 0.0053(7) -0.0097(7)
C10 0.0308(9) 0.0350(9) 0.0466(11) -0.0150(8) 0.0082(8) -0.0012(7)
C11 0.0278(9) 0.0351(9) 0.0474(11) -0.0078(8) 0.0023(7) 0.0021(7)
C12 0.0268(8) 0.0330(9) 0.0341(9) -0.0057(7) 0.0006(7) -0.0006(7)
C13 0.0323(9) 0.0323(9) 0.0259(8) -0.0046(7) 0.0042(6) 0.0010(7)
C14 0.0303(8) 0.0301(9) 0.0298(9) -0.0021(7) 0.0014(7) 0.0040(7)
C15 0.0387(10) 0.0456(11) 0.0592(13) 0.0079(10) -0.0021(9) -0.0078(9)
C16 0.0444(11) 0.0644(13) 0.0351(10) -0.0105(9) -0.0055(8) 0.0090(10)
C17 0.0449(10) 0.0251(8) 0.0290(9) -0.0025(7) -0.0061(7) -0.0024(7)
C18 0.0343(14) 0.0366(19) 0.0613(17) 0.0058(14) 0.0020(15) 0.0110(13)
C19 0.0341(16) 0.061(3) 0.049(3) 0.004(2) -0.0161(15) -0.0041(17)
C18B 0.16(3) 0.07(2) 0.23(5) -0.03(2) 0.14(3) 0.03(2)
C19B 0.14(3) 0.07(2) 0.044(15) -0.010(14) -0.009(16) 0.037(18)

loop_
_atom_type_symbol
_atom_type_description
_atom_type_scat_dispersion_real
_atom_type_scat_dispersion_imag
_atom_type_scat_source
C C 0.0033 0.0016 'International Tables Vol C Tables 4.2.6.8 and 6.1.1.4'
H H 0.0000 0.0000 'International Tables Vol C Tables 4.2.6.8 and 6.1.1.4'
N N 0.0061 0.0033 'International Tables Vol C Tables 4.2.6.8 and 6.1.1.4'
O O 0.0106 0.0060 'International Tables Vol C Tables 4.2.6.8 and 6.1.1.4'

loop_
_geom_angle_atom_site_label_1
_geom_angle_atom_site_label_2
_geom_angle_atom_site_label_3
_geom_angle
N2 N1 C4 112.31(13)
N2 N1 C13 119.04(13)
C4 N1 C13 128.48(13)
C6 N2 N1 104.95(13)
C17 N3 N4 117.18(15)
C17 N3 N4B 156.6(4)
N4 N3 N4B 40.0(4)
C17 N3 H3 121.3
N4 N3 H3 121.5
N4B N3 H3 81.7
N3 N4 C18 109.78(19)
N3 N4 C19 108.8(3)
C18 N4 C19 112.3(3)
C19B N4B C18B 111(3)
C19B N4B N3 105(2)
C18B N4B N3 110(2)
C2 C1 C3 59.90(12)
C2 C1 H1A 117.8
C3 C1 H1A 117.8
C2 C1 H1B 117.8
C3 C1 H1B 117.8
H1A C1 H1B 114.9
C1 C2 C3 60.62(12)
C1 C2 H2A 117.7
C3 C2 H2A 117.7
C1 C2 H2B 117.7
C3 C2 H2B 117.7
H2A C2 H2B 114.8
C4 C3 C2 119.19(15)
C4 C3 C1 119.41(15)
C2 C3 C1 59.48(12)
C4 C3 H3A 115.7
C2 C3 H3A 115.7
C1 C3 H3A 115.7
N1 C4 C5 106.15(14)
N1 C4 C3 122.73(14)
C5 C4 C3 131.11(15)
C4 C5 C6 105.92(14)
C4 C5 H5 127.0
C6 C5 H5 127.0
N2 C6 C5 110.66(14)
N2 C6 C7 118.89(14)
C5 C6 C7 130.39(14)
C12 C7 C8 117.92(14)
C12 C7 C6 118.45(14)
C8 C7 C6 123.61(14)
C9 C8 C7 119.96(15)
C9 C8 C17 116.82(14)
C7 C8 C17 123.22(14)
C10 C9 C8 121.00(16)
C10 C9 H9 119.5
C8 C9 H9 119.5
C9 C10 C11 119.53(16)
C9 C10 H10 120.2
C11 C10 H10 120.2
C12 C11 C10 119.88(16)
C12 C11 H11 120.1
C10 C11 H11 120.1
C11 C12 C7 121.69(16)
C11 C12 H12 119.2
C7 C12 H12 119.2
N1 C13 C14 112.88(13)
N1 C13 H13A 109.0
C14 C13 H13A 109.0
N1 C13 H13B 109.0
C14 C13 H13B 109.0
H13A C13 H13B 107.8
C15 C14 C16 111.50(16)
C15 C14 C13 111.78(14)
C16 C14 C13 109.13(14)
C15 C14 H14 108.1
C16 C14 H14 108.1
C13 C14 H14 108.1
C14 C15 H15A 109.5
C14 C15 H15B 109.5
H15A C15 H15B 109.5
C14 C15 H15C 109.5
H15A C15 H15C 109.5
H15B C15 H15C 109.5
C14 C16 H16A 109.5
C14 C16 H16B 109.5
H16A C16 H16B 109.5
C14 C16 H16C 109.5
H16A C16 H16C 109.5
H16B C16 H16C 109.5
O1 C17 N3 125.45(17)
O1 C17 C8 120.67(17)
N3 C17 C8 113.86(14)
N4B C18B H18D 109.5
N4B C18B H18E 109.5
H18D C18B H18E 109.5
N4B C18B H18F 109.5
H18D C18B H18F 109.5
H18E C18B H18F 109.5
N4B C19B H19D 109.5
N4B C19B H19E 109.5
H19D C19B H19E 109.5
N4B C19B H19F 109.5
H19D C19B H19F 109.5
H19E C19B H19F 109.5

loop_
_geom_bond_atom_site_label_1
_geom_bond_atom_site_label_2
_geom_bond_distance
O1 C17 1.234(2)
N1 N2 1.3568(18)
N1 C4 1.360(2)
N1 C13 1.458(2)
N2 C6 1.343(2)
N3 C17 1.330(2)
N3 N4 1.423(2)
N3 N4B 1.601(10)
N3 H3 0.8801
N4 C18 1.444(5)
N4 C19 1.471(6)
N4B C19B 1.37(5)
N4B C18B 1.49(4)
C1 C2 1.487(3)
C1 C3 1.504(3)
C1 H1A 0.9900
C1 H1B 0.9900
C2 C3 1.493(2)
C2 H2A 0.9900
C2 H2B 0.9900
C3 C4 1.482(2)
C3 H3A 1.0000
C4 C5 1.377(2)
C5 C6 1.404(2)
C5 H5 0.9500
C6 C7 1.481(2)
C7 C12 1.398(2)
C7 C8 1.404(2)
C8 C9 1.394(2)
C8 C17 1.495(2)
C9 C10 1.382(3)
C9 H9 0.9500
C10 C11 1.385(3)
C10 H10 0.9500
C11 C12 1.383(2)
C11 H11 0.9500
C12 H12 0.9500
C13 C14 1.526(2)
C13 H13A 0.9900
C13 H13B 0.9900
C14 C15 1.515(2)
C14 C16 1.524(2)
C14 H14 1.0000
C15 H15A 0.9800
C15 H15B 0.9800
C15 H15C 0.9800
C16 H16A 0.9800
C16 H16B 0.9800
C16 H16C 0.9800
C18 H18A 0.9800
C18 H18B 0.9800
C18 H18C 0.9800
C19 H19A 0.9800
C19 H19B 0.9800
C19 H19C 0.9800
C18B H18D 0.9800
C18B H18E 0.9800
C18B H18F 0.9800
C19B H19D 0.9800
C19B H19E 0.9800
C19B H19F 0.9800

loop_
_geom_hbond_atom_site_label_D
_geom_hbond_atom_site_label_H
_geom_hbond_atom_site_label_A
_geom_hbond_distance_DH
_geom_hbond_distance_HA
_geom_hbond_distance_DA
_geom_hbond_angle_DHA
_geom_hbond_site_symmetry_A
N3 H3 N2 0.88 2.31 3.161(2) 163.4 3_665

loop_
_geom_torsion_atom_site_label_1
_geom_torsion_atom_site_label_2
_geom_torsion_atom_site_label_3
_geom_torsion_atom_site_label_4
_geom_torsion
C4 N1 N2 C6 0.55(17)
C13 N1 N2 C6 176.17(13)
C17 N3 N4 C18 131.9(2)
N4B N3 N4 C18 -54.7(7)
C17 N3 N4 C19 -104.8(3)
N4B N3 N4 C19 68.6(7)
C17 N3 N4B C19B -36(3)
N4 N3 N4B C19B -51(2)
C17 N3 N4B C18B 84(3)
N4 N3 N4B C18B 69(2)
C1 C2 C3 C4 -108.89(18)
C2 C1 C3 C4 108.52(18)
N2 N1 C4 C5 -0.24(18)
C13 N1 C4 C5 -175.35(15)
N2 N1 C4 C3 -179.25(14)
C13 N1 C4 C3 5.6(3)
C2 C3 C4 N1 157.78(16)
C1 C3 C4 N1 88.4(2)
C2 C3 C4 C5 -21.0(3)
C1 C3 C4 C5 -90.3(2)
N1 C4 C5 C6 -0.17(18)
C3 C4 C5 C6 178.74(16)
N1 N2 C6 C5 -0.65(17)
N1 N2 C6 C7 -178.08(13)
C4 C5 C6 N2 0.52(18)
C4 C5 C6 C7 177.57(15)
N2 C6 C7 C12 22.1(2)
C5 C6 C7 C12 -154.71(17)
N2 C6 C7 C8 -159.74(15)
C5 C6 C7 C8 23.4(3)
C12 C7 C8 C9 0.8(2)
C6 C7 C8 C9 -177.38(14)
C12 C7 C8 C17 179.87(15)
C6 C7 C8 C17 1.7(2)
C7 C8 C9 C10 -1.6(2)
C17 C8 C9 C10 179.23(15)
C8 C9 C10 C11 1.0(3)
C9 C10 C11 C12 0.4(3)
C10 C11 C12 C7 -1.3(3)
C8 C7 C12 C11 0.7(2)
C6 C7 C12 C11 178.90(15)
N2 N1 C13 C14 -65.21(18)
C4 N1 C13 C14 109.61(18)
N1 C13 C14 C15 -57.36(19)
N1 C13 C14 C16 178.83(15)
N4 N3 C17 O1 2.5(3)
N4B N3 C17 O1 -8.2(11)
N4 N3 C17 C8 -179.40(15)
N4B N3 C17 C8 169.9(11)
C9 C8 C17 O1 70.6(2)
C7 C8 C17 O1 -108.59(19)
C9 C8 C17 N3 -107.67(17)
C7 C8 C17 N3 73.2(2)
